data_7150708
loop_
_publ_author_name
'Cholewinski, Grzegorz'
'Chojnacki, Jaroslaw'
'Pikies, Jerzy'
'Rachon, Janusz'

_publ_section_title
;
 Synthesis and structural investigation of N-acyl selenophosphoramides
;
_journal_issue 19
_journal_name_full 'Organic &amp; Biomolecular Chemistry'
_journal_page_first 4095
_journal_page_last 4100
_journal_paper_doi 10.1039/b907641g
_journal_volume 7
_journal_year 2009
_chemical_compound_source 'synthesis as described'
_chemical_formula_moiety 'C12 H14 N1 O6 P1 Se1'
_chemical_formula_sum 'C12 H14 N O6 P Se'
_chemical_formula_weight 378.17
_chemical_name_common
;O-(p-nitrobenzoyl)-2-oxo-2-seleno-5,5-dimethyl-1,3,2-
dioxaphosphorinan
;
_chemical_name_systematic
;
O-(p-nitrobenzoyl)-2-oxo-2-seleno-5,5-dimethyl-1,3,2-dioxaphosphorinan
;
_space_group_IT_number 14
_symmetry_cell_setting monoclinic
_symmetry_Int_Tables_number 14
_symmetry_space_group_name_Hall '-P 2ybc'
_symmetry_space_group_name_H-M 'P 1 21/c 1'
_atom_sites_solution_hydrogens geom
_atom_sites_solution_primary direct
_atom_sites_solution_secondary difmap
_audit_conform_dict_location ftp://ftp.iucr.org/pub/cif_core.dic
_audit_conform_dict_name cif_core.dic
_audit_conform_dict_version 2.3
_audit_creation_date 2008-09-12T08:38:48-00:00
_audit_creation_method 'WinGX routine CIF_UPDATE'
_cell_angle_alpha 90
_cell_angle_beta 103.358(6)
_cell_angle_gamma 90
_cell_formula_units_Z 4
_cell_length_a 16.4014(10)
_cell_length_b 7.6161(3)
_cell_length_c 12.2729(6)
_cell_measurement_reflns_used 5589
_cell_measurement_temperature 120(2)
_cell_measurement_theta_max 32.4923
_cell_measurement_theta_min 2.3418
_cell_measurement_wavelength 0.71073
_cell_volume 1491.59(14)
_computing_cell_refinement
;
CrysAlis RED, Oxford Diffraction Ltd.,
Version 1.171.32.29 (release 10-06-2008 CrysAlis171 .NET)
(compiled Jun 10 2008,16:49:55)
;
_computing_data_collection
;
CrysAlis CCD, Oxford Diffraction Ltd.,
Version 1.171.32.29 (release 10-06-2008 CrysAlis171 .NET)
(compiled Jun 10 2008,16:49:55)
;
_computing_data_reduction
;
CrysAlis RED, Oxford Diffraction Ltd.,
Version 1.171.32.29 (release 10-06-2008 CrysAlis171 .NET)
(compiled Jun 10 2008,16:49:55)
;
_computing_molecular_graphics 'Ortep-3 for Windows (Farrugia, 1997)'
_computing_publication_material 'WinGX publication routines (Farrugia, 1999)'
_computing_structure_refinement 'SHELXL-97 (Sheldrick, 2008)'
_computing_structure_solution 'SHELXS-97 (Sheldrick, 2008)'
_diffrn_ambient_temperature 120(2)
_diffrn_detector_area_resol_mean 8.1883
_diffrn_measured_fraction_theta_full 1
_diffrn_measured_fraction_theta_max 1
_diffrn_measurement_device '4-axis \k geometry diffractometer'
_diffrn_measurement_device_type 'KM4CCD, Oxford Diffraction'
_diffrn_measurement_method '\w scans, 0.75 deg width'
_diffrn_orient_matrix_UB_11 -0.0492747384
_diffrn_orient_matrix_UB_12 0.0514676856
_diffrn_orient_matrix_UB_13 -0.0119757795
_diffrn_orient_matrix_UB_21 0.0234072126
_diffrn_orient_matrix_UB_22 0.0639865559
_diffrn_orient_matrix_UB_23 0.0302946459
_diffrn_orient_matrix_UB_31 0.0235812212
_diffrn_orient_matrix_UB_32 0.0439680113
_diffrn_orient_matrix_UB_33 -0.030149557
_diffrn_radiation_monochromator graphite
_diffrn_radiation_probe x-ray
_diffrn_radiation_type MoK\a
_diffrn_radiation_wavelength 0.71073
_diffrn_reflns_av_R_equivalents 0.0551
_diffrn_reflns_av_unetI/netI 0.048
_diffrn_reflns_limit_h_max 19
_diffrn_reflns_limit_h_min -20
_diffrn_reflns_limit_k_max 9
_diffrn_reflns_limit_k_min -9
_diffrn_reflns_limit_l_max 15
_diffrn_reflns_limit_l_min -15
_diffrn_reflns_number 11320
_diffrn_reflns_theta_full 27
_diffrn_reflns_theta_max 27
_diffrn_reflns_theta_min 2.55
_exptl_absorpt_coefficient_mu 2.65
_exptl_absorpt_correction_T_max 0.786
_exptl_absorpt_correction_T_min 0.458
_exptl_absorpt_correction_type multi-scan
_exptl_absorpt_process_details
;
CrysAlis RED, Oxford Diffraction Ltd.,
Version 1.171.32.29 (release 10-06-2008 CrysAlis171 .NET)
(compiled Jun 10 2008,16:49:55)
Empirical absorption correction using spherical harmonics,
implemented in SCALE3 ABSPACK scaling algorithm.
;
_exptl_crystal_colour colourless
_exptl_crystal_density_diffrn 1.684
_exptl_crystal_density_method 'not measured'
_exptl_crystal_description plate
_exptl_crystal_F_000 760
_exptl_crystal_size_max 0.33
_exptl_crystal_size_mid 0.25
_exptl_crystal_size_min 0.09
_refine_diff_density_max 1.269
_refine_diff_density_min -1.555
_refine_diff_density_rms 0.163
_refine_ls_extinction_method none
_refine_ls_goodness_of_fit_ref 1.089
_refine_ls_hydrogen_treatment constr
_refine_ls_matrix_type full
_refine_ls_number_parameters 192
_refine_ls_number_reflns 3245
_refine_ls_number_restraints 0
_refine_ls_restrained_S_all 1.089
_refine_ls_R_factor_all 0.0745
_refine_ls_R_factor_gt 0.0533
_refine_ls_shift/su_max 0
_refine_ls_shift/su_mean 0
_refine_ls_structure_factor_coef Fsqd
_refine_ls_weighting_details 'calc w=1/[\s^2^(Fo^2^)+(0.0937P)^2^+0.2743P] where P=(Fo^2^+2Fc^2^)/3'
_refine_ls_weighting_scheme calc
_refine_ls_wR_factor_gt 0.1438
_refine_ls_wR_factor_ref 0.1524
_reflns_number_gt 2395
_reflns_number_total 3245
_reflns_threshold_expression >2sigma(I)
_cod_data_source_file b907641g.txt
_cod_data_source_block 6e
_cod_original_cell_volume 1491.59(13)
_cod_database_code 7150708

loop_
_symmetry_equiv_pos_as_xyz
'x, y, z'
'-x, y+1/2, -z+1/2'
'-x, -y, -z'
'x, -y-1/2, z-1/2'

loop_
_atom_site_label
_atom_site_type_symbol
_atom_site_fract_x
_atom_site_fract_y
_atom_site_fract_z
_atom_site_U_iso_or_equiv
_atom_site_adp_type
_atom_site_occupancy
_atom_site_symmetry_multiplicity
_atom_site_calc_flag
_atom_site_refinement_flags
_atom_site_disorder_assembly
_atom_site_disorder_group
Se1 Se 0.31710(3) 0.72120(6) 0.68414(4) 0.03223(19) Uani 1 1 d . . .
P1 P 0.30600(7) 0.91750(13) 0.79328(9) 0.0209(3) Uani 1 1 d . . .
O1 O 0.37538(18) 0.9228(4) 0.9043(2) 0.0249(7) Uani 1 1 d . . .
O2 O 0.30130(18) 1.1068(3) 0.7423(2) 0.0222(6) Uani 1 1 d . . .
O3 O 0.22296(18) 0.9020(4) 0.8472(2) 0.0223(6) Uani 1 1 d . . .
O4 O 0.13193(19) 0.9790(4) 0.6864(2) 0.0264(7) Uani 1 1 d . . .
O5 O -0.1154(2) 0.6668(5) 1.0614(3) 0.0382(8) Uani 1 1 d . . .
O6 O -0.19414(19) 0.8382(4) 0.9416(3) 0.0305(7) Uani 1 1 d . . .
N1 N -0.1267(2) 0.7678(4) 0.9815(3) 0.0240(8) Uani 1 1 d . . .
C1 C 0.3801(3) 1.0768(5) 0.9783(3) 0.0252(9) Uani 1 1 d . . .
H1A H 0.4316 1.0690 1.0391 0.030 Uiso 1 1 calc R . .
H1B H 0.3313 1.0765 1.0130 0.030 Uiso 1 1 calc R . .
C2 C 0.3812(3) 1.2479(5) 0.9141(4) 0.0237(9) Uani 1 1 d . . .
C3 C 0.3035(3) 1.2557(5) 0.8191(3) 0.0222(9) Uani 1 1 d . . .
H3A H 0.2529 1.2534 0.8501 0.027 Uiso 1 1 calc R . .
H3B H 0.3032 1.3671 0.7774 0.027 Uiso 1 1 calc R . .
C4 C 0.4602(3) 1.2612(6) 0.8669(4) 0.0301(10) Uani 1 1 d . . .
H4A H 0.5100 1.2644 0.9288 0.045 Uiso 1 1 calc R . .
H4B H 0.4576 1.3686 0.8223 0.045 Uiso 1 1 calc R . .
H4C H 0.4632 1.1590 0.8195 0.045 Uiso 1 1 calc R . .
C5 C 0.3772(3) 1.4000(6) 0.9954(4) 0.0343(11) Uani 1 1 d . . .
H5A H 0.4272 1.3976 1.0571 0.051 Uiso 1 1 calc R . .
H5B H 0.3270 1.3872 1.0253 0.051 Uiso 1 1 calc R . .
H5C H 0.3747 1.5120 0.9554 0.051 Uiso 1 1 calc R . .
C6 C 0.1446(3) 0.9279(5) 0.7805(4) 0.0221(9) Uani 1 1 d . . .
C7 C 0.0766(3) 0.8869(5) 0.8398(3) 0.0217(8) Uani 1 1 d . . .
C8 C 0.0900(3) 0.7863(5) 0.9369(3) 0.0217(9) Uani 1 1 d . . .
H8 H 0.1448 0.7468 0.9718 0.026 Uiso 1 1 calc R . .
C9 C 0.0230(3) 0.7450(5) 0.9817(3) 0.0219(9) Uani 1 1 d . . .
H9 H 0.0307 0.6737 1.0468 0.026 Uiso 1 1 calc R . .
C10 C -0.0554(3) 0.8074(5) 0.9316(3) 0.0214(9) Uani 1 1 d . . .
C11 C -0.0707(3) 0.9088(5) 0.8359(3) 0.0234(9) Uani 1 1 d . . .
H11 H -0.1254 0.9505 0.8030 0.028 Uiso 1 1 calc R . .
C12 C -0.0029(3) 0.9479(5) 0.7892(4) 0.0240(9) Uani 1 1 d . . .
H12 H -0.0112 1.0162 0.7228 0.029 Uiso 1 1 calc R . .

loop_
_atom_site_aniso_label
_atom_site_aniso_U_11
_atom_site_aniso_U_22
_atom_site_aniso_U_33
_atom_site_aniso_U_23
_atom_site_aniso_U_13
_atom_site_aniso_U_12
Se1 0.0502(3) 0.0153(3) 0.0344(3) -0.00496(18) 0.0164(2) -0.00008(19)
P1 0.0291(6) 0.0115(5) 0.0220(5) 0.0015(4) 0.0058(4) -0.0001(4)
O1 0.0294(16) 0.0160(14) 0.0284(16) 0.0049(12) 0.0045(13) 0.0005(12)
O2 0.0314(16) 0.0125(13) 0.0218(14) 0.0022(11) 0.0042(12) -0.0011(11)
O3 0.0258(15) 0.0163(14) 0.0236(14) 0.0008(12) 0.0031(12) -0.0026(12)
O4 0.0352(17) 0.0217(15) 0.0206(15) 0.0067(13) 0.0030(12) -0.0014(13)
O5 0.041(2) 0.045(2) 0.0291(18) 0.0114(16) 0.0098(15) -0.0012(16)
O6 0.0304(18) 0.0273(17) 0.0345(18) 0.0002(14) 0.0086(14) 0.0011(14)
N1 0.030(2) 0.0196(17) 0.0228(18) -0.0058(15) 0.0059(15) -0.0033(15)
C1 0.031(2) 0.022(2) 0.021(2) 0.0023(17) 0.0013(17) -0.0017(18)
C2 0.033(2) 0.018(2) 0.020(2) -0.0009(16) 0.0058(17) -0.0057(17)
C3 0.034(2) 0.0108(18) 0.022(2) 0.0000(16) 0.0070(18) -0.0023(16)
C4 0.030(2) 0.025(2) 0.035(3) 0.0001(19) 0.008(2) -0.0075(18)
C5 0.048(3) 0.024(2) 0.030(2) -0.009(2) 0.008(2) -0.009(2)
C6 0.025(2) 0.0097(18) 0.029(2) -0.0016(16) 0.0024(17) -0.0029(16)
C7 0.028(2) 0.0095(17) 0.025(2) -0.0015(16) 0.0009(17) -0.0040(16)
C8 0.029(2) 0.0135(18) 0.020(2) -0.0015(16) 0.0000(17) -0.0013(17)
C9 0.032(2) 0.014(2) 0.0173(19) 0.0016(15) 0.0009(16) -0.0027(16)
C10 0.029(2) 0.016(2) 0.020(2) -0.0038(15) 0.0074(17) -0.0040(16)
C11 0.029(2) 0.0171(19) 0.022(2) -0.0030(16) 0.0019(17) 0.0018(17)
C12 0.033(2) 0.014(2) 0.023(2) 0.0024(16) 0.0023(18) -0.0017(17)

loop_
_atom_type_symbol
_atom_type_description
_atom_type_scat_dispersion_real
_atom_type_scat_dispersion_imag
_atom_type_scat_source
C C 0.0033 0.0016 'International Tables Vol C Tables 4.2.6.8 and 6.1.1.4'
H H 0 0 'International Tables Vol C Tables 4.2.6.8 and 6.1.1.4'
N N 0.0061 0.0033 'International Tables Vol C Tables 4.2.6.8 and 6.1.1.4'
O O 0.0106 0.006 'International Tables Vol C Tables 4.2.6.8 and 6.1.1.4'
P P 0.1023 0.0942 'International Tables Vol C Tables 4.2.6.8 and 6.1.1.4'
Se Se -0.0929 2.2259 'International Tables Vol C Tables 4.2.6.8 and 6.1.1.4'

loop_
_geom_angle_atom_site_label_1
_geom_angle_atom_site_label_2
_geom_angle_atom_site_label_3
_geom_angle
_geom_angle_site_symmetry_1
_geom_angle_site_symmetry_3
_geom_angle_publ_flag
O1 P1 O2 106.46(16) . . ?
O1 P1 O3 98.92(15) . . ?
O2 P1 O3 104.88(15) . . ?
O1 P1 Se1 115.70(12) . . ?
O2 P1 Se1 114.55(12) . . ?
O3 P1 Se1 114.65(11) . . ?
C1 O1 P1 118.8(2) . . ?
C3 O2 P1 117.6(2) . . ?
C6 O3 P1 119.8(3) . . ?
O6 N1 O5 123.4(4) . . ?
O6 N1 C10 118.4(3) . . ?
O5 N1 C10 118.2(4) . . ?
O1 C1 C2 111.5(3) . . ?
O1 C1 H1A 109.3 . . ?
C2 C1 H1A 109.3 . . ?
O1 C1 H1B 109.3 . . ?
C2 C1 H1B 109.3 . . ?
H1A C1 H1B 108.0 . . ?
C3 C2 C1 108.8(3) . . ?
C3 C2 C4 109.8(4) . . ?
C1 C2 C4 111.2(4) . . ?
C3 C2 C5 108.3(4) . . ?
C1 C2 C5 107.5(3) . . ?
C4 C2 C5 111.1(4) . . ?
O2 C3 C2 110.8(3) . . ?
O2 C3 H3A 109.5 . . ?
C2 C3 H3A 109.5 . . ?
O2 C3 H3B 109.5 . . ?
C2 C3 H3B 109.5 . . ?
H3A C3 H3B 108.1 . . ?
C2 C4 H4A 109.5 . . ?
C2 C4 H4B 109.5 . . ?
H4A C4 H4B 109.5 . . ?
C2 C4 H4C 109.5 . . ?
H4A C4 H4C 109.5 . . ?
H4B C4 H4C 109.5 . . ?
C2 C5 H5A 109.5 . . ?
C2 C5 H5B 109.5 . . ?
H5A C5 H5B 109.5 . . ?
C2 C5 H5C 109.5 . . ?
H5A C5 H5C 109.5 . . ?
H5B C5 H5C 109.5 . . ?
O4 C6 O3 123.9(4) . . ?
O4 C6 C7 123.8(4) . . ?
O3 C6 C7 112.4(4) . . ?
C12 C7 C8 121.0(4) . . ?
C12 C7 C6 116.1(4) . . ?
C8 C7 C6 122.8(4) . . ?
C9 C8 C7 119.0(4) . . ?
C9 C8 H8 120.5 . . ?
C7 C8 H8 120.5 . . ?
C10 C9 C8 119.6(4) . . ?
C10 C9 H9 120.2 . . ?
C8 C9 H9 120.2 . . ?
C9 C10 C11 122.8(4) . . ?
C9 C10 N1 119.6(4) . . ?
C11 C10 N1 117.6(4) . . ?
C10 C11 C12 117.6(4) . . ?
C10 C11 H11 121.2 . . ?
C12 C11 H11 121.2 . . ?
C7 C12 C11 120.0(4) . . ?
C7 C12 H12 120.0 . . ?
C11 C12 H12 120.0 . . ?

loop_
_geom_bond_atom_site_label_1
_geom_bond_atom_site_label_2
_geom_bond_distance
_geom_bond_site_symmetry_2
_geom_bond_publ_flag
Se1 P1 2.0433(11) . ?
P1 O1 1.561(3) . ?
P1 O2 1.566(3) . ?
P1 O3 1.650(3) . ?
O1 C1 1.475(5) . ?
O2 C3 1.469(5) . ?
O3 C6 1.369(5) . ?
O4 C6 1.190(5) . ?
O5 N1 1.226(5) . ?
O6 N1 1.224(5) . ?
N1 C10 1.472(5) . ?
C1 C2 1.525(6) . ?
C1 H1A 0.9900 . ?
C1 H1B 0.9900 . ?
C2 C3 1.517(6) . ?
C2 C4 1.540(6) . ?
C2 C5 1.540(6) . ?
C3 H3A 0.9900 . ?
C3 H3B 0.9900 . ?
C4 H4A 0.9800 . ?
C4 H4B 0.9800 . ?
C4 H4C 0.9800 . ?
C5 H5A 0.9800 . ?
C5 H5B 0.9800 . ?
C5 H5C 0.9800 . ?
C6 C7 1.500(6) . ?
C7 C12 1.389(6) . ?
C7 C8 1.391(6) . ?
C8 C9 1.375(6) . ?
C8 H8 0.9500 . ?
C9 C10 1.374(6) . ?
C9 H9 0.9500 . ?
C10 C11 1.379(6) . ?
C11 C12 1.395(6) . ?
C11 H11 0.9500 . ?
C12 H12 0.9500 . ?

loop_
_geom_torsion_atom_site_label_1
_geom_torsion_atom_site_label_2
_geom_torsion_atom_site_label_3
_geom_torsion_atom_site_label_4
_geom_torsion
_geom_torsion_site_symmetry_1
_geom_torsion_site_symmetry_2
_geom_torsion_site_symmetry_3
_geom_torsion_site_symmetry_4
_geom_torsion_publ_flag
O2 P1 O1 C1 41.2(3) . . . . ?
O3 P1 O1 C1 -67.3(3) . . . . ?
Se1 P1 O1 C1 169.7(2) . . . . ?
O1 P1 O2 C3 -43.6(3) . . . . ?
O3 P1 O2 C3 60.6(3) . . . . ?
Se1 P1 O2 C3 -172.8(2) . . . . ?
O1 P1 O3 C6 167.1(3) . . . . ?
O2 P1 O3 C6 57.4(3) . . . . ?
Se1 P1 O3 C6 -69.2(3) . . . . ?
P1 O1 C1 C2 -51.0(4) . . . . ?
O1 C1 C2 C3 57.2(4) . . . . ?
O1 C1 C2 C4 -63.8(5) . . . . ?
O1 C1 C2 C5 174.4(3) . . . . ?
P1 O2 C3 C2 56.1(4) . . . . ?
C1 C2 C3 O2 -59.8(4) . . . . ?
C4 C2 C3 O2 62.1(4) . . . . ?
C5 C2 C3 O2 -176.5(3) . . . . ?
P1 O3 C6 O4 -7.8(5) . . . . ?
P1 O3 C6 C7 172.9(3) . . . . ?
O4 C6 C7 C12 -14.0(6) . . . . ?
O3 C6 C7 C12 165.3(3) . . . . ?
O4 C6 C7 C8 162.8(4) . . . . ?
O3 C6 C7 C8 -17.9(5) . . . . ?
C12 C7 C8 C9 1.1(6) . . . . ?
C6 C7 C8 C9 -175.6(4) . . . . ?
C7 C8 C9 C10 -1.7(6) . . . . ?
C8 C9 C10 C11 1.1(6) . . . . ?
C8 C9 C10 N1 -178.1(3) . . . . ?
O6 N1 C10 C9 173.2(4) . . . . ?
O5 N1 C10 C9 -6.2(6) . . . . ?
O6 N1 C10 C11 -6.0(5) . . . . ?
O5 N1 C10 C11 174.5(4) . . . . ?
C9 C10 C11 C12 0.1(6) . . . . ?
N1 C10 C11 C12 179.4(3) . . . . ?
C8 C7 C12 C11 0.1(6) . . . . ?
C6 C7 C12 C11 177.1(4) . . . . ?
C10 C11 C12 C7 -0.8(6) . . . . ?
